data_7112490
loop_
_publ_author_name
'Yan Li'
'Hongping Zhu'
'Diego M. Andrada'
'Gernot Frenking'
'Herbert W. Roesky'

_publ_section_title
;
 Aminosilanetrithiol RSi(SH)3: an experimental and quantum-chemical study
;
_journal_name_full Chem.Commun.
_journal_page_first 4628
_journal_paper_doi 10.1039/C4CC00912f
_journal_volume 50
_journal_year 2014
_chemical_formula_sum 'C54 H100 Li6 N2 O6 S6 Si4'
_chemical_formula_weight 1219.72
_chemical_name_systematic
; 
 ? 
;
_space_group_IT_number 14
_symmetry_cell_setting monoclinic
_symmetry_space_group_name_Hall '-P 2yn'
_symmetry_space_group_name_H-M 'P 1 21/n 1'
_atom_sites_solution_hydrogens geom
_atom_sites_solution_primary direct
_atom_sites_solution_secondary difmap
_audit_creation_method SHELXL-97
_cell_angle_alpha 90.00
_cell_angle_beta 97.663(4)
_cell_angle_gamma 90.00
_cell_formula_units_Z 2
_cell_length_a 11.2887(4)
_cell_length_b 12.5105(5)
_cell_length_c 24.5874(10)
_cell_measurement_reflns_used 4611
_cell_measurement_temperature 173(2)
_cell_measurement_theta_max 30.0371
_cell_measurement_theta_min 2.8099
_cell_volume 3441.4(2)
_computing_cell_refinement CrysAlisPro
_computing_data_collection CrysAlisPro
_computing_data_reduction CrysAlisPro
_computing_molecular_graphics 'Bruker SHELXTL'
_computing_publication_material 'Bruker SHELXTL'
_computing_structure_refinement 'SHELXL-97 (Sheldrick, 1997)'
_computing_structure_solution 'SHELXS-97 (Sheldrick, 1990)'
_diffrn_ambient_temperature 173(2)
_diffrn_detector_area_resol_mean 16.1903
_diffrn_measured_fraction_theta_full 0.998
_diffrn_measured_fraction_theta_max 0.998
_diffrn_measurement_device_type 'Xcalibur, Sapphire3, Gemini ultra'
_diffrn_measurement_method 'phi and omega scans'
_diffrn_radiation_monochromator graphite
_diffrn_radiation_source 'Enhanced (Mo) X-ray Source'
_diffrn_radiation_type MoK\a
_diffrn_radiation_wavelength 0.71073
_diffrn_reflns_av_R_equivalents 0.0813
_diffrn_reflns_av_sigmaI/netI 0.1265
_diffrn_reflns_limit_h_max 13
_diffrn_reflns_limit_h_min -13
_diffrn_reflns_limit_k_max 15
_diffrn_reflns_limit_k_min -15
_diffrn_reflns_limit_l_max 30
_diffrn_reflns_limit_l_min -29
_diffrn_reflns_number 26155
_diffrn_reflns_theta_full 26.00
_diffrn_reflns_theta_max 26.00
_diffrn_reflns_theta_min 2.82
_exptl_absorpt_coefficient_mu 0.312
_exptl_absorpt_correction_T_max 0.8987
_exptl_absorpt_correction_T_min 0.8987
_exptl_absorpt_correction_type multi-scan
_exptl_absorpt_process_details empirical
_exptl_crystal_colour colorless
_exptl_crystal_density_diffrn 1.177
_exptl_crystal_density_meas ?
_exptl_crystal_density_method 'not measured'
_exptl_crystal_description cubic
_exptl_crystal_F_000 1312
_exptl_crystal_size_max 0.35
_exptl_crystal_size_mid 0.35
_exptl_crystal_size_min 0.35
_refine_diff_density_max 0.349
_refine_diff_density_min -0.290
_refine_diff_density_rms 0.054
_refine_ls_extinction_method none
_refine_ls_goodness_of_fit_ref 0.817
_refine_ls_hydrogen_treatment 'refined in a riding mode to the carrier atom'
_refine_ls_matrix_type full
_refine_ls_number_parameters 396
_refine_ls_number_reflns 6750
_refine_ls_number_restraints 195
_refine_ls_restrained_S_all 0.829
_refine_ls_R_factor_all 0.0985
_refine_ls_R_factor_gt 0.0453
_refine_ls_shift/su_max 0.015
_refine_ls_shift/su_mean 0.001
_refine_ls_structure_factor_coef Fsqd
_refine_ls_weighting_details 'calc w=1/[\s^2^(Fo^2^)+(0.0330P)^2^+0.0000P] where P=(Fo^2^+2Fc^2^)/3'
_refine_ls_weighting_scheme calc
_refine_ls_wR_factor_gt 0.0789
_refine_ls_wR_factor_ref 0.0864
_reflns_number_gt 3814
_reflns_number_total 6750
_reflns_threshold_expression >2sigma(I)
_cod_data_source_file c4cc00912f2.cif
_cod_data_source_block compound_2
_cod_depositor_comments
;
The following automatic conversions were performed:

'_exptl_crystal_density_meas' value 'not measured' was changed to '?'
- the value is perceived as not measured.

Automatic conversion script
Id: cif_fix_values 3008 2015-01-20 13:52:24Z robertas 
;
_cod_original_sg_symbol_H-M P2(1)/n
_cod_database_code 7112490

loop_
_symmetry_equiv_pos_as_xyz
'x, y, z'
'-x+1/2, y+1/2, -z+1/2'
'-x, -y, -z'
'x-1/2, -y-1/2, z-1/2'

loop_
_atom_site_label
_atom_site_type_symbol
_atom_site_fract_x
_atom_site_fract_y
_atom_site_fract_z
_atom_site_U_iso_or_equiv
_atom_site_adp_type
_atom_site_occupancy
_atom_site_symmetry_multiplicity
_atom_site_calc_flag
_atom_site_refinement_flags
_atom_site_disorder_assembly
_atom_site_disorder_group
Li1 Li 0.8061(4) 0.4690(4) -0.0584(2) 0.0303(12) Uani 1 1 d . . .
Li2 Li 0.8731(5) 0.3642(4) 0.0420(2) 0.0344(13) Uani 1 1 d . . .
Li3 Li 1.1101(4) 0.3291(4) 0.0197(2) 0.0310(12) Uani 1 1 d . . .
Si1 Si 1.04044(7) 0.42704(6) -0.08691(3) 0.01926(19) Uani 1 1 d . . .
Si2 Si 1.08776(8) 0.45768(7) -0.20681(3) 0.0272(2) Uani 1 1 d . . .
S1 S 0.95029(7) 0.57585(6) -0.10091(3) 0.02479(19) Uani 1 1 d . . .
S2 S 0.93836(6) 0.31533(6) -0.04872(3) 0.02311(18) Uani 1 1 d . . .
S3 S 1.20638(6) 0.45541(6) -0.03608(3) 0.02394(18) Uani 1 1 d . . .
N1 N 1.05947(18) 0.37664(17) -0.15185(8) 0.0181(5) Uani 1 1 d . . .
C1 C 1.1354(3) 0.3715(3) -0.26179(12) 0.0475(10) Uani 1 1 d . . .
H1A H 1.0720 0.3199 -0.2740 0.071 Uiso 1 1 calc R . .
H1B H 1.2086 0.3331 -0.2474 0.071 Uiso 1 1 calc R . .
H1C H 1.1505 0.4161 -0.2929 0.071 Uiso 1 1 calc R . .
C2 C 0.9580(3) 0.5361(2) -0.23968(12) 0.0433(9) Uani 1 1 d . . .
H2A H 0.8849 0.4937 -0.2401 0.065 Uiso 1 1 calc R . .
H2B H 0.9698 0.5540 -0.2774 0.065 Uiso 1 1 calc R . .
H2C H 0.9508 0.6020 -0.2189 0.065 Uiso 1 1 calc R . .
C3 C 1.2128(3) 0.5509(3) -0.18441(13) 0.0479(9) Uani 1 1 d . . .
H3A H 1.1885 0.6012 -0.1574 0.072 Uiso 1 1 calc R . .
H3B H 1.2334 0.5906 -0.2162 0.072 Uiso 1 1 calc R . .
H3C H 1.2825 0.5101 -0.1678 0.072 Uiso 1 1 calc R . .
C11 C 1.0507(3) 0.2631(2) -0.16366(10) 0.0226(7) Uani 1 1 d . . .
C12 C 1.1542(3) 0.1990(2) -0.15537(11) 0.0294(7) Uani 1 1 d . . .
C13 C 1.1452(3) 0.0920(3) -0.17097(13) 0.0403(9) Uani 1 1 d . . .
H13A H 1.2144 0.0481 -0.1651 0.048 Uiso 1 1 calc R . .
C14 C 1.0393(3) 0.0481(3) -0.19458(13) 0.0469(9) Uani 1 1 d . . .
H14A H 1.0358 -0.0244 -0.2061 0.056 Uiso 1 1 calc R . .
C15 C 0.9383(3) 0.1107(2) -0.20131(12) 0.0356(8) Uani 1 1 d . . .
H15A H 0.8644 0.0799 -0.2166 0.043 Uiso 1 1 calc R . .
C16 C 0.9415(3) 0.2175(2) -0.18635(11) 0.0248(7) Uani 1 1 d . . .
C121 C 1.2738(3) 0.2412(3) -0.12884(12) 0.0374(8) Uani 1 1 d . . .
H12A H 1.2663 0.3203 -0.1249 0.045 Uiso 1 1 calc R . .
C122 C 1.3053(3) 0.1937(3) -0.07104(13) 0.0581(11) Uani 1 1 d . . .
H12B H 1.2370 0.2017 -0.0506 0.087 Uiso 1 1 calc R . .
H12C H 1.3745 0.2315 -0.0517 0.087 Uiso 1 1 calc R . .
H12D H 1.3245 0.1177 -0.0739 0.087 Uiso 1 1 calc R . .
C123 C 1.3750(3) 0.2202(3) -0.16236(16) 0.0703(13) Uani 1 1 d . . .
H12E H 1.3569 0.2543 -0.1984 0.106 Uiso 1 1 calc R . .
H12F H 1.3840 0.1429 -0.1671 0.106 Uiso 1 1 calc R . .
H12G H 1.4495 0.2497 -0.1432 0.106 Uiso 1 1 calc R . .
C161 C 0.8264(3) 0.2813(2) -0.19539(11) 0.0277(7) Uani 1 1 d . . .
H16A H 0.8433 0.3546 -0.1800 0.033 Uiso 1 1 calc R . .
C162 C 0.7797(3) 0.2924(3) -0.25720(12) 0.0442(9) Uani 1 1 d . . .
H16B H 0.8436 0.3201 -0.2766 0.066 Uiso 1 1 calc R . .
H16C H 0.7118 0.3419 -0.2620 0.066 Uiso 1 1 calc R . .
H16D H 0.7541 0.2223 -0.2722 0.066 Uiso 1 1 calc R . .
C163 C 0.7282(3) 0.2316(2) -0.16644(13) 0.0384(8) Uani 1 1 d . . .
H16E H 0.7559 0.2260 -0.1270 0.058 Uiso 1 1 calc R . .
H16F H 0.7090 0.1602 -0.1815 0.058 Uiso 1 1 calc R . .
H16G H 0.6566 0.2767 -0.1722 0.058 Uiso 1 1 calc R . .
O1 O 0.64749(18) 0.46612(17) -0.09812(8) 0.0404(6) Uani 1 1 d . . .
C31 C 0.6195(3) 0.5151(3) -0.15076(13) 0.0551(11) Uani 1 1 d . . .
H31A H 0.5795 0.4632 -0.1775 0.066 Uiso 1 1 calc R . .
H31B H 0.6933 0.5406 -0.1642 0.066 Uiso 1 1 calc R . .
C32 C 0.5387(3) 0.6063(3) -0.14404(15) 0.0534(10) Uani 1 1 d . . .
H32A H 0.4670 0.6038 -0.1720 0.064 Uiso 1 1 calc R . .
H32B H 0.5802 0.6752 -0.1473 0.064 Uiso 1 1 calc R . .
C33 C 0.5048(3) 0.5922(3) -0.08652(14) 0.0456(9) Uani 1 1 d . . .
H33A H 0.5465 0.6450 -0.0608 0.055 Uiso 1 1 calc R . .
H33B H 0.4175 0.5998 -0.0866 0.055 Uiso 1 1 calc R . .
C34 C 0.5447(3) 0.4817(2) -0.07139(13) 0.0372(8) Uani 1 1 d . . .
H34A H 0.5650 0.4746 -0.0311 0.045 Uiso 1 1 calc R . .
H34B H 0.4817 0.4292 -0.0844 0.045 Uiso 1 1 calc R . .
O2 O 0.76522(19) 0.24524(16) 0.05044(8) 0.0408(6) Uani 1 1 d . . .
C35 C 0.6798(3) 0.2152(3) 0.00511(13) 0.0452(9) Uani 1 1 d . . .
H35A H 0.7205 0.1953 -0.0267 0.054 Uiso 1 1 calc R . .
H35B H 0.6246 0.2753 -0.0058 0.054 Uiso 1 1 calc R . .
C36 C 0.6125(3) 0.1217(3) 0.02336(14) 0.0605(11) Uani 1 1 d . . .
H36A H 0.5266 0.1265 0.0088 0.073 Uiso 1 1 calc R . .
H36B H 0.6448 0.0537 0.0109 0.073 Uiso 1 1 calc R . .
C37 C 0.6306(3) 0.1290(3) 0.08394(15) 0.0554(10) Uani 1 1 d . . .
H37A H 0.6283 0.0574 0.1009 0.066 Uiso 1 1 calc R . .
H37B H 0.5691 0.1749 0.0973 0.066 Uiso 1 1 calc R . .
C38 C 0.7510(3) 0.1775(3) 0.09600(14) 0.0577(11) Uani 1 1 d . . .
H38A H 0.7574 0.2197 0.1303 0.069 Uiso 1 1 calc R . .
H38B H 0.8133 0.1213 0.1002 0.069 Uiso 1 1 calc R . .
O3 O 1.16032(19) 0.19024(16) 0.04934(9) 0.0418(6) Uani 1 1 d D . .
C39 C 1.0979(9) 0.0954(6) 0.0310(5) 0.058(2) Uani 0.520(11) 1 d PDU A 2
H39A H 1.0119 0.1022 0.0345 0.069 Uiso 0.520(11) 1 calc PR A 2
H39B H 1.1065 0.0809 -0.0078 0.069 Uiso 0.520(11) 1 calc PR A 2
C40 C 1.1502(11) 0.0125(9) 0.0650(6) 0.064(2) Uani 0.520(11) 1 d PDU A 2
H40A H 1.1634 -0.0503 0.0421 0.077 Uiso 0.520(11) 1 calc PR A 2
H40B H 1.0944 -0.0090 0.0909 0.077 Uiso 0.520(11) 1 calc PR A 2
C41 C 1.2638(9) 0.0448(9) 0.0961(4) 0.058(2) Uani 0.520(11) 1 d PDU A 2
H41A H 1.3315 0.0035 0.0851 0.070 Uiso 0.520(11) 1 calc PR A 2
H41B H 1.2629 0.0374 0.1361 0.070 Uiso 0.520(11) 1 calc PR A 2
C42 C 1.2684(9) 0.1573(8) 0.0797(4) 0.058(2) Uani 0.520(11) 1 d PDU A 2
H42A H 1.2855 0.2024 0.1128 0.069 Uiso 0.520(11) 1 calc PR A 2
H42B H 1.3342 0.1673 0.0572 0.069 Uiso 0.520(11) 1 calc PR A 2
C39A C 1.0687(8) 0.1081(8) 0.0616(5) 0.0579(19) Uani 0.480(11) 1 d PDU A 1
H39C H 1.0281 0.1338 0.0924 0.070 Uiso 0.480(11) 1 calc PR A 1
H39D H 1.0076 0.0999 0.0291 0.070 Uiso 0.480(11) 1 calc PR A 1
C40A C 1.1197(11) 0.0121(10) 0.0748(6) 0.063(2) Uani 0.480(11) 1 d PDU A 1
H40C H 1.1420 -0.0263 0.0425 0.075 Uiso 0.480(11) 1 calc PR A 1
H40D H 1.0692 -0.0341 0.0950 0.075 Uiso 0.480(11) 1 calc PR A 1
C41A C 1.2224(11) 0.0545(10) 0.1098(5) 0.072(2) Uani 0.480(11) 1 d PDU A 1
H41C H 1.2959 0.0170 0.1026 0.086 Uiso 0.480(11) 1 calc PR A 1
H41D H 1.2126 0.0440 0.1489 0.086 Uiso 0.480(11) 1 calc PR A 1
C42A C 1.2315(11) 0.1715(9) 0.0976(5) 0.064(2) Uani 0.480(11) 1 d PDU A 1
H42C H 1.2046 0.2146 0.1274 0.076 Uiso 0.480(11) 1 calc PR A 1
H42D H 1.3153 0.1908 0.0943 0.076 Uiso 0.480(11) 1 calc PR A 1

loop_
_atom_site_aniso_label
_atom_site_aniso_U_11
_atom_site_aniso_U_22
_atom_site_aniso_U_33
_atom_site_aniso_U_23
_atom_site_aniso_U_13
_atom_site_aniso_U_12
Li1 0.030(3) 0.030(3) 0.032(3) 0.003(2) 0.006(2) 0.002(2)
Li2 0.040(3) 0.029(3) 0.034(3) 0.002(3) 0.007(3) -0.002(2)
Li3 0.035(3) 0.023(3) 0.035(3) 0.000(2) 0.004(2) 0.003(2)
Si1 0.0206(4) 0.0212(4) 0.0166(4) -0.0005(4) 0.0048(3) 0.0006(4)
Si2 0.0337(5) 0.0299(5) 0.0191(5) 0.0014(4) 0.0077(4) -0.0043(4)
S1 0.0306(5) 0.0231(4) 0.0210(4) 0.0007(3) 0.0047(3) 0.0048(3)
S2 0.0284(4) 0.0222(4) 0.0195(4) -0.0001(3) 0.0059(3) -0.0024(3)
S3 0.0220(4) 0.0284(4) 0.0215(4) -0.0021(3) 0.0033(3) 0.0006(3)
N1 0.0204(13) 0.0172(13) 0.0174(13) -0.0020(10) 0.0050(10) -0.0004(10)
C1 0.072(3) 0.050(2) 0.0246(19) 0.0014(17) 0.0231(18) -0.0035(19)
C2 0.058(2) 0.045(2) 0.0275(19) 0.0102(17) 0.0055(16) 0.0002(18)
C3 0.055(2) 0.051(2) 0.039(2) 0.0023(18) 0.0085(17) -0.0228(19)
C11 0.0324(18) 0.0227(17) 0.0132(16) 0.0007(13) 0.0048(13) 0.0065(14)
C12 0.039(2) 0.0296(19) 0.0203(17) -0.0027(14) 0.0080(14) 0.0061(15)
C13 0.050(2) 0.034(2) 0.038(2) -0.0027(16) 0.0096(17) 0.0184(17)
C14 0.069(3) 0.0267(19) 0.045(2) -0.0085(17) 0.008(2) 0.002(2)
C15 0.044(2) 0.0329(19) 0.0302(19) -0.0107(15) 0.0061(16) -0.0053(16)
C16 0.0324(19) 0.0251(17) 0.0172(16) -0.0004(13) 0.0049(13) -0.0024(14)
C121 0.033(2) 0.042(2) 0.037(2) -0.0088(16) 0.0028(16) 0.0165(16)
C122 0.067(3) 0.054(2) 0.048(2) -0.010(2) -0.013(2) 0.030(2)
C123 0.039(2) 0.098(3) 0.076(3) -0.031(3) 0.017(2) 0.012(2)
C161 0.0303(18) 0.0265(17) 0.0261(18) -0.0023(14) 0.0030(14) -0.0021(14)
C162 0.043(2) 0.055(2) 0.033(2) 0.0014(17) -0.0043(16) -0.0030(17)
C163 0.034(2) 0.042(2) 0.040(2) -0.0057(16) 0.0048(16) -0.0118(16)
O1 0.0342(13) 0.0593(16) 0.0272(13) -0.0029(11) 0.0024(10) 0.0162(11)
C31 0.045(2) 0.090(3) 0.028(2) 0.001(2) -0.0035(17) 0.015(2)
C32 0.044(2) 0.056(3) 0.061(3) 0.014(2) 0.0083(19) -0.0006(19)
C33 0.036(2) 0.047(2) 0.054(2) -0.0030(18) 0.0070(17) 0.0059(17)
C34 0.0278(19) 0.042(2) 0.042(2) 0.0020(16) 0.0064(16) -0.0022(16)
O2 0.0510(15) 0.0389(14) 0.0321(13) 0.0068(11) 0.0037(11) -0.0174(11)
C35 0.050(2) 0.049(2) 0.036(2) 0.0060(17) 0.0020(18) -0.0194(18)
C36 0.059(3) 0.066(3) 0.051(3) 0.019(2) -0.011(2) -0.026(2)
C37 0.069(3) 0.039(2) 0.061(3) 0.014(2) 0.021(2) -0.008(2)
C38 0.073(3) 0.056(3) 0.041(2) 0.018(2) -0.001(2) -0.025(2)
O3 0.0448(15) 0.0249(12) 0.0529(16) 0.0065(11) -0.0041(12) 0.0019(11)
C39 0.070(4) 0.040(3) 0.058(4) 0.009(3) -0.011(3) -0.011(3)
C40 0.078(5) 0.044(3) 0.065(4) 0.011(3) -0.007(4) -0.010(3)
C41 0.065(4) 0.053(3) 0.054(4) 0.009(3) 0.000(3) 0.005(3)
C42 0.064(5) 0.054(3) 0.050(4) 0.013(3) -0.013(3) -0.014(3)
C39A 0.055(4) 0.052(3) 0.066(5) 0.017(4) 0.005(3) -0.010(3)
C40A 0.073(5) 0.054(3) 0.059(4) 0.025(3) 0.001(3) -0.020(3)
C41A 0.088(5) 0.059(3) 0.061(5) 0.019(4) -0.018(3) -0.011(4)
C42A 0.080(5) 0.052(3) 0.051(5) 0.010(4) -0.021(4) -0.011(3)

loop_
_atom_type_symbol
_atom_type_description
_atom_type_scat_dispersion_real
_atom_type_scat_dispersion_imag
_atom_type_scat_source
C C 0.0033 0.0016 'International Tables Vol C Tables 4.2.6.8 and 6.1.1.4'
H H 0.0000 0.0000 'International Tables Vol C Tables 4.2.6.8 and 6.1.1.4'
Li Li -0.0003 0.0001 'International Tables Vol C Tables 4.2.6.8 and 6.1.1.4'
N N 0.0061 0.0033 'International Tables Vol C Tables 4.2.6.8 and 6.1.1.4'
Si Si 0.0817 0.0704 'International Tables Vol C Tables 4.2.6.8 and 6.1.1.4'
S S 0.1246 0.1234 'International Tables Vol C Tables 4.2.6.8 and 6.1.1.4'
O O 0.0106 0.0060 'International Tables Vol C Tables 4.2.6.8 and 6.1.1.4'

loop_
_geom_angle_atom_site_label_1
_geom_angle_atom_site_label_2
_geom_angle_atom_site_label_3
_geom_angle
_geom_angle_site_symmetry_1
_geom_angle_site_symmetry_3
O1 Li1 S2 123.6(2) . .
O1 Li1 S1 114.9(2) . .
S2 Li1 S1 92.22(16) . .
O1 Li1 S3 108.2(2) . 3_765
S2 Li1 S3 108.38(18) . 3_765
S1 Li1 S3 108.07(18) . 3_765
O1 Li1 Li2 124.2(2) . .
S2 Li1 Li2 56.89(14) . .
S1 Li1 Li2 120.9(2) . .
S3 Li1 Li2 53.76(14) 3_765 .
O1 Li1 Li3 115.9(2) . 3_765
S2 Li1 Li3 120.2(2) . 3_765
S1 Li1 Li3 56.08(14) . 3_765
S3 Li1 Li3 54.00(14) 3_765 3_765
Li2 Li1 Li3 94.8(2) . 3_765
O1 Li1 Si1 134.2(2) . .
S2 Li1 Si1 45.95(8) . .
S1 Li1 Si1 46.28(8) . .
S3 Li1 Si1 117.27(18) 3_765 .
Li2 Li1 Si1 88.86(17) . .
Li3 Li1 Si1 88.14(17) 3_765 .
O2 Li2 S1 130.4(2) . 3_765
O2 Li2 S3 119.0(2) . 3_765
S1 Li2 S3 90.94(17) 3_765 3_765
O2 Li2 S2 99.8(2) . .
S1 Li2 S2 106.90(19) 3_765 .
S3 Li2 S2 108.85(19) 3_765 .
O2 Li2 Li1 110.5(2) . .
S1 Li2 Li1 119.0(2) 3_765 .
S3 Li2 Li1 57.23(14) 3_765 .
S2 Li2 Li1 53.91(14) . .
O2 Li2 Li3 121.4(2) . .
S1 Li2 Li3 56.01(15) 3_765 .
S3 Li2 Li3 118.9(2) 3_765 .
S2 Li2 Li3 52.82(14) . .
Li1 Li2 Li3 93.1(2) . .
O2 Li2 Si1 144.6(2) . 3_765
S1 Li2 Si1 45.35(9) 3_765 3_765
S3 Li2 Si1 45.59(9) 3_765 3_765
S2 Li2 Si1 115.21(18) . 3_765
Li1 Li2 Si1 87.29(17) . 3_765
Li3 Li2 Si1 86.32(17) . 3_765
O3 Li3 S2 111.6(2) . .
O3 Li3 S3 131.4(2) . .
S2 Li3 S3 91.80(17) . .
O3 Li3 S1 102.9(2) . 3_765
S2 Li3 S1 108.30(18) . 3_765
S3 Li3 S1 109.33(18) . 3_765
O3 Li3 Li1 127.5(3) . 3_765
S2 Li3 Li1 120.3(2) . 3_765
S3 Li3 Li1 56.96(14) . 3_765
S1 Li3 Li1 54.43(13) 3_765 3_765
O3 Li3 Li2 107.6(2) . .
S2 Li3 Li2 56.71(15) . .
S3 Li3 Li2 120.7(2) . .
S1 Li3 Li2 53.57(14) 3_765 .
Li1 Li3 Li2 94.5(2) 3_765 .
O3 Li3 Si1 138.3(2) . .
S2 Li3 Si1 45.66(9) . .
S3 Li3 Si1 46.15(9) . .
S1 Li3 Si1 116.81(17) 3_765 .
Li1 Li3 Si1 87.99(16) 3_765 .
Li2 Li3 Si1 87.71(17) . .
N1 Si1 S2 107.88(8) . .
N1 Si1 S1 106.31(8) . .
S2 Si1 S1 111.95(4) . .
N1 Si1 S3 112.77(8) . .
S2 Si1 S3 109.74(4) . .
S1 Si1 S3 108.19(4) . .
N1 Si1 Li1 121.04(12) . .
S2 Si1 Li1 55.76(10) . .
S1 Si1 Li1 56.19(10) . .
S3 Si1 Li1 126.16(10) . .
N1 Si1 Li3 128.15(12) . .
S2 Si1 Li3 54.37(10) . .
S1 Si1 Li3 125.53(10) . .
S3 Si1 Li3 55.39(10) . .
Li1 Si1 Li3 90.23(13) . .
N1 Si1 Li2 125.71(12) . 3_765
S2 Si1 Li2 126.35(10) . 3_765
S1 Si1 Li2 54.08(10) . 3_765
S3 Si1 Li2 54.13(10) . 3_765
Li1 Si1 Li2 90.92(14) . 3_765
Li3 Si1 Li2 89.95(14) . 3_765
N1 Si2 C2 115.29(13) . .
N1 Si2 C3 110.13(12) . .
C2 Si2 C3 108.78(15) . .
N1 Si2 C1 108.93(12) . .
C2 Si2 C1 106.09(15) . .
C3 Si2 C1 107.28(15) . .
Si1 S1 Li2 80.57(12) . 3_765
Si1 S1 Li1 77.53(12) . .
Li2 S1 Li1 117.06(16) 3_765 .
Si1 S1 Li3 117.59(12) . 3_765
Li2 S1 Li3 70.42(17) 3_765 3_765
Li1 S1 Li3 69.49(16) . 3_765
Si1 S2 Li3 79.98(12) . .
Si1 S2 Li1 78.30(12) . .
Li3 S2 Li1 116.17(16) . .
Si1 S2 Li2 118.38(12) . .
Li3 S2 Li2 70.46(17) . .
Li1 S2 Li2 69.20(16) . .
Si1 S3 Li2 80.28(13) . 3_765
Si1 S3 Li3 78.46(12) . .
Li2 S3 Li3 116.54(16) 3_765 .
Si1 S3 Li1 116.56(11) . 3_765
Li2 S3 Li1 69.00(16) 3_765 3_765
Li3 S3 Li1 69.04(16) . 3_765
C11 N1 Si2 115.28(16) . .
C11 N1 Si1 121.33(17) . .
Si2 N1 Si1 123.39(12) . .
Si2 C1 H1A 109.5 . .
Si2 C1 H1B 109.5 . .
H1A C1 H1B 109.5 . .
Si2 C1 H1C 109.5 . .
H1A C1 H1C 109.5 . .
H1B C1 H1C 109.5 . .
Si2 C2 H2A 109.5 . .
Si2 C2 H2B 109.5 . .
H2A C2 H2B 109.5 . .
Si2 C2 H2C 109.5 . .
H2A C2 H2C 109.5 . .
H2B C2 H2C 109.5 . .
Si2 C3 H3A 109.5 . .
Si2 C3 H3B 109.5 . .
H3A C3 H3B 109.5 . .
Si2 C3 H3C 109.5 . .
H3A C3 H3C 109.5 . .
H3B C3 H3C 109.5 . .
C16 C11 C12 119.6(3) . .
C16 C11 N1 120.7(2) . .
C12 C11 N1 119.6(3) . .
C13 C12 C11 118.6(3) . .
C13 C12 C121 118.8(3) . .
C11 C12 C121 122.6(3) . .
C14 C13 C12 121.9(3) . .
C14 C13 H13A 119.0 . .
C12 C13 H13A 119.0 . .
C13 C14 C15 119.0(3) . .
C13 C14 H14A 120.5 . .
C15 C14 H14A 120.5 . .
C14 C15 C16 121.7(3) . .
C14 C15 H15A 119.1 . .
C16 C15 H15A 119.1 . .
C15 C16 C11 119.2(3) . .
C15 C16 C161 118.5(3) . .
C11 C16 C161 122.3(3) . .
C12 C121 C123 113.5(3) . .
C12 C121 C122 110.3(3) . .
C123 C121 C122 109.7(3) . .
C12 C121 H12A 107.7 . .
C123 C121 H12A 107.7 . .
C122 C121 H12A 107.7 . .
C121 C122 H12B 109.5 . .
C121 C122 H12C 109.5 . .
H12B C122 H12C 109.5 . .
C121 C122 H12D 109.5 . .
H12B C122 H12D 109.5 . .
H12C C122 H12D 109.5 . .
C121 C123 H12E 109.5 . .
C121 C123 H12F 109.5 . .
H12E C123 H12F 109.5 . .
C121 C123 H12G 109.5 . .
H12E C123 H12G 109.5 . .
H12F C123 H12G 109.5 . .
C16 C161 C163 112.3(2) . .
C16 C161 C162 111.4(2) . .
C163 C161 C162 108.7(2) . .
C16 C161 H16A 108.1 . .
C163 C161 H16A 108.1 . .
C162 C161 H16A 108.1 . .
C161 C162 H16B 109.5 . .
C161 C162 H16C 109.5 . .
H16B C162 H16C 109.5 . .
C161 C162 H16D 109.5 . .
H16B C162 H16D 109.5 . .
H16C C162 H16D 109.5 . .
C161 C163 H16E 109.5 . .
C161 C163 H16F 109.5 . .
H16E C163 H16F 109.5 . .
C161 C163 H16G 109.5 . .
H16E C163 H16G 109.5 . .
H16F C163 H16G 109.5 . .
C34 O1 C31 105.3(2) . .
C34 O1 Li1 121.6(2) . .
C31 O1 Li1 122.1(2) . .
O1 C31 C32 107.1(3) . .
O1 C31 H31A 110.3 . .
C32 C31 H31A 110.3 . .
O1 C31 H31B 110.3 . .
C32 C31 H31B 110.3 . .
H31A C31 H31B 108.5 . .
C31 C32 C33 104.4(3) . .
C31 C32 H32A 110.9 . .
C33 C32 H32A 110.9 . .
C31 C32 H32B 110.9 . .
C33 C32 H32B 110.9 . .
H32A C32 H32B 108.9 . .
C34 C33 C32 103.6(3) . .
C34 C33 H33A 111.0 . .
C32 C33 H33A 111.0 . .
C34 C33 H33B 111.0 . .
C32 C33 H33B 111.0 . .
H33A C33 H33B 109.0 . .
O1 C34 C33 104.5(2) . .
O1 C34 H34A 110.8 . .
C33 C34 H34A 110.8 . .
O1 C34 H34B 110.8 . .
C33 C34 H34B 110.8 . .
H34A C34 H34B 108.9 . .
C35 O2 C38 108.8(2) . .
C35 O2 Li2 119.0(2) . .
C38 O2 Li2 132.2(2) . .
O2 C35 C36 106.8(3) . .
O2 C35 H35A 110.4 . .
C36 C35 H35A 110.4 . .
O2 C35 H35B 110.4 . .
C36 C35 H35B 110.4 . .
H35A C35 H35B 108.6 . .
C37 C36 C35 104.3(3) . .
C37 C36 H36A 110.9 . .
C35 C36 H36A 110.9 . .
C37 C36 H36B 110.9 . .
C35 C36 H36B 110.9 . .
H36A C36 H36B 108.9 . .
C36 C37 C38 103.1(3) . .
C36 C37 H37A 111.1 . .
C38 C37 H37A 111.1 . .
C36 C37 H37B 111.1 . .
C38 C37 H37B 111.1 . .
H37A C37 H37B 109.1 . .
O2 C38 C37 106.4(3) . .
O2 C38 H38A 110.5 . .
C37 C38 H38A 110.5 . .
O2 C38 H38B 110.5 . .
C37 C38 H38B 110.5 . .
H38A C38 H38B 108.6 . .
C42A O3 C42 27.9(6) . .
C42A O3 C39 110.0(6) . .
C42 O3 C39 106.4(6) . .
C42A O3 C39A 92.8(7) . .
C42 O3 C39A 105.2(6) . .
C39 O3 C39A 34.5(4) . .
C42A O3 Li3 126.2(5) . .
C42 O3 Li3 130.7(5) . .
C39 O3 Li3 121.4(4) . .
C39A O3 Li3 120.6(4) . .
C40 C39 O3 106.0(7) . .
C40 C39 H39A 110.5 . .
O3 C39 H39A 110.5 . .
C40 C39 H39B 110.5 . .
O3 C39 H39B 110.5 . .
H39A C39 H39B 108.7 . .
C39 C40 C41 112.0(8) . .
C39 C40 H40A 109.2 . .
C41 C40 H40A 109.2 . .
C39 C40 H40B 109.2 . .
C41 C40 H40B 109.2 . .
H40A C40 H40B 107.9 . .
C40 C41 C42 100.6(7) . .
C40 C41 H41A 111.7 . .
C42 C41 H41A 111.7 . .
C40 C41 H41B 111.7 . .
C42 C41 H41B 111.7 . .
H41A C41 H41B 109.4 . .
O3 C42 C41 111.6(6) . .
O3 C42 H42A 109.3 . .
C41 C42 H42A 109.3 . .
O3 C42 H42B 109.3 . .
C41 C42 H42B 109.3 . .
H42A C42 H42B 108.0 . .
C40A C39A O3 111.7(7) . .
C40A C39A C42A 85.0(6) . .
O3 C39A C42A 40.7(4) . .
C40A C39A H39C 109.3 . .
O3 C39A H39C 109.3 . .
C42A C39A H39C 91.4 . .
C40A C39A H39D 109.3 . .
O3 C39A H39D 109.3 . .
C42A C39A H39D 149.5 . .
H39C C39A H39D 107.9 . .
C39A C40A C41A 95.7(9) . .
C39A C40A H40C 112.6 . .
C41A C40A H40C 112.6 . .
C39A C40A H40D 112.6 . .
C41A C40A H40D 112.6 . .
H40C C40A H40D 110.1 . .
C40A C41A C42A 108.0(8) . .
C40A C41A H41C 110.1 . .
C42A C41A H41C 110.1 . .
C40A C41A H41D 110.1 . .
C42A C41A H41D 110.1 . .
H41C C41A H41D 108.4 . .
O3 C42A C41A 107.1(7) . .
O3 C42A C39A 46.5(5) . .
C41A C42A C39A 68.5(5) . .
O3 C42A H42C 110.3 . .
C41A C42A H42C 110.3 . .
C39A C42A H42C 100.4 . .
O3 C42A H42D 110.3 . .
C41A C42A H42D 110.3 . .
C39A C42A H42D 148.8 . .
H42C C42A H42D 108.5 . .

loop_
_geom_bond_atom_site_label_1
_geom_bond_atom_site_label_2
_geom_bond_distance
_geom_bond_site_symmetry_2
Li1 O1 1.922(5) .
Li1 S2 2.427(5) .
Li1 S1 2.446(5) .
Li1 S3 2.528(5) 3_765
Li1 Li2 2.807(7) .
Li1 Li3 2.817(7) 3_765
Li1 Si1 2.875(5) .
Li2 O2 1.952(5) .
Li2 S1 2.422(5) 3_765
Li2 S3 2.425(5) 3_765
Li2 S2 2.515(5) .
Li2 Li3 2.836(7) .
Li2 Si1 2.950(5) 3_765
Li3 O3 1.940(5) .
Li3 S2 2.398(5) .
Li3 S3 2.440(5) .
Li3 S1 2.496(5) 3_765
Li3 Li1 2.817(7) 3_765
Li3 Si1 2.905(5) .
Si1 N1 1.757(2) .
Si1 S2 2.1098(10) .
Si1 S1 2.1276(10) .
Si1 S3 2.1383(10) .
Si1 Li2 2.950(5) 3_765
Si2 N1 1.752(2) .
Si2 C2 1.856(3) .
Si2 C3 1.857(3) .
Si2 C1 1.863(3) .
S1 Li2 2.422(5) 3_765
S1 Li3 2.496(5) 3_765
S3 Li2 2.425(5) 3_765
S3 Li1 2.528(5) 3_765
N1 C11 1.451(3) .
C1 H1A 0.9800 .
C1 H1B 0.9800 .
C1 H1C 0.9800 .
C2 H2A 0.9800 .
C2 H2B 0.9800 .
C2 H2C 0.9800 .
C3 H3A 0.9800 .
C3 H3B 0.9800 .
C3 H3C 0.9800 .
C11 C16 1.404(4) .
C11 C12 1.409(4) .
C12 C13 1.393(4) .
C12 C121 1.514(4) .
C13 C14 1.372(4) .
C13 H13A 0.9500 .
C14 C15 1.375(4) .
C14 H14A 0.9500 .
C15 C16 1.385(4) .
C15 H15A 0.9500 .
C16 C161 1.516(4) .
C121 C123 1.519(4) .
C121 C122 1.537(4) .
C121 H12A 1.0000 .
C122 H12B 0.9800 .
C122 H12C 0.9800 .
C122 H12D 0.9800 .
C123 H12E 0.9800 .
C123 H12F 0.9800 .
C123 H12G 0.9800 .
C161 C163 1.527(4) .
C161 C162 1.547(4) .
C161 H16A 1.0000 .
C162 H16B 0.9800 .
C162 H16C 0.9800 .
C162 H16D 0.9800 .
C163 H16E 0.9800 .
C163 H16F 0.9800 .
C163 H16G 0.9800 .
O1 C34 1.421(3) .
O1 C31 1.429(4) .
C31 C32 1.483(4) .
C31 H31A 0.9900 .
C31 H31B 0.9900 .
C32 C33 1.524(4) .
C32 H32A 0.9900 .
C32 H32B 0.9900 .
C33 C34 1.485(4) .
C33 H33A 0.9900 .
C33 H33B 0.9900 .
C34 H34A 0.9900 .
C34 H34B 0.9900 .
O2 C35 1.423(3) .
O2 C38 1.430(3) .
C35 C36 1.496(4) .
C35 H35A 0.9900 .
C35 H35B 0.9900 .
C36 C37 1.479(4) .
C36 H36A 0.9900 .
C36 H36B 0.9900 .
C37 C38 1.483(5) .
C37 H37A 0.9900 .
C37 H37B 0.9900 .
C38 H38A 0.9900 .
C38 H38B 0.9900 .
O3 C42A 1.362(11) .
O3 C42 1.404(10) .
O3 C39 1.422(8) .
O3 C39A 1.516(9) .
C39 C40 1.411(10) .
C39 H39A 0.9900 .
C39 H39B 0.9900 .
C40 C41 1.459(9) .
C40 H40A 0.9900 .
C40 H40B 0.9900 .
C41 C42 1.466(9) .
C41 H41A 0.9900 .
C41 H41B 0.9900 .
C42 H42A 0.9900 .
C42 H42B 0.9900 .
C39A C40A 1.352(10) .
C39A C42A 2.087(11) .
C39A H39C 0.9900 .
C39A H39D 0.9900 .
C40A C41A 1.449(10) .
C40A H40C 0.9900 .
C40A H40D 0.9900 .
C41A C42A 1.501(9) .
C41A H41C 0.9900 .
C41A H41D 0.9900 .
C42A H42C 0.9900 .
C42A H42D 0.9900 .
